data_2104545
loop_
_publ_author_name
'Marsh, Richard E.'

_publ_section_title
;
 Space groups <i>P</i>1 and <i>Cc</i>: how are they doing?
;
_journal_coeditor_code BK5088
_journal_issue 6
_journal_name_full 'Acta Crystallographica Section B'
_journal_page_first 782
_journal_page_last 783
_journal_paper_doi 10.1107/S0108768109046448
_journal_volume 65
_journal_year 2009
_chemical_formula_moiety 'C26 H24 Fe N6 S2, C2 H6 O'
_chemical_formula_sum 'C28 H30 Fe N6 O S2'
_chemical_formula_weight 586.55
_chemical_name_systematic
;
catena-[bis(mu2-1,2-bis(4-Pyridyl)ethane)diisothiocyanato-iron(ii) ethanol
solvate
;
_space_group_IT_number 2
_symmetry_cell_setting triclinic
_symmetry_Int_Tables_number 2
_symmetry_space_group_name_Hall '-P 1'
_symmetry_space_group_name_H-M 'P -1'
_cell_angle_alpha 93.235(2)
_cell_angle_beta 100.546(2)
_cell_angle_gamma 101.5500(10)
_cell_formula_units_Z 1
_cell_length_a 8.2740(2)
_cell_length_b 8.8390(2)
_cell_length_c 10.0860(2)
_cell_measurement_temperature 296.1
_cell_volume 707.16(3)
_diffrn_radiation_type 'Mo K\a'
_diffrn_radiation_wavelength 0.7107
_exptl_crystal_density_diffrn 1.377
_exptl_crystal_F_000 306.00
_cod_data_source_file bk5088.cif
_cod_data_source_block DELHUY
_cod_original_formula_sum 'C28 H30 Fe N6 O S2 '
_cod_database_code 2104545

loop_
_symmetry_equiv_pos_as_xyz
'x, y, z'
'-x, -y, -z'

loop_
_atom_site_label
_atom_site_type_symbol
_atom_site_fract_x
_atom_site_fract_y
_atom_site_fract_z
_atom_site_occupancy
Fe1 Fe 0.5 0.5 0.5 1
S1 S 0.1325 0.1282 0.1404 1
N1 N 0.3655 0.3329 0.3396 1
C1 C 0.2695 0.2490 0.2565 1
N2 N 0.2617 0.5837 0.5128 1
C2 C 0.2515 0.6728 0.6232 1
C3 C 0.1445 0.7770 0.6185 1
C4 C 0.0460 0.7950 0.4945 1
C5 C 0.0500 0.6975 0.3825 1
C6 C 0.1575 0.5925 0.3955 1
C7 C -0.0580 0.9185 0.4835 1
H1 H 0.328 0.668 0.712 1
H2 H 0.143 0.839 0.706 1
H3 H -0.020 0.712 0.290 1
H4 H 0.167 0.522 0.316 1
H5 H -0.130 0.901 0.389 1
H6 H -0.136 0.901 0.562 1
N3 N 0.4645 0.3216 0.6490 1
C8 C 0.5045 0.1835 0.6255 1
C9 C 0.4990 0.0700 0.7160 1
C10 C 0.4435 0.0965 0.8366 1
C11 C 0.4020 0.2400 0.8610 1
C12 C 0.4145 0.3480 0.7655 1
C13 C 0.4305 -0.0255 0.9370 1
H7 H 0.540 0.167 0.535 1
H8 H 0.526 -0.033 0.686 1
H9 H 0.357 0.268 0.938 1
H10 H 0.386 0.449 0.783 1
H11 H 0.448 -0.129 0.894 1
H12 H 0.313 -0.042 0.959 1
C14 C 0.904 0.463 0.999 1
O1 O 0.884 0.408 1.109 0.5

loop_
_geom_angle_atom_site_label_1
_geom_angle_atom_site_label_2
_geom_angle_atom_site_label_3
_geom_angle
_geom_angle_site_symmetry_1
_geom_angle_site_symmetry_2
_geom_angle_site_symmetry_3
_geom_angle_publ_flag
N1 Fe1 N2 90.06 . . . yes
N1 Fe1 N3 90.16 . . . yes
N1 Fe1 N1 180.00 . . 2_666 yes
N1 Fe1 N2 89.94 . . 2_666 yes
N1 Fe1 N3 89.84 . . 2_666 yes
N2 Fe1 N3 95.34 . . . yes
N1 Fe1 N2 89.94 2_666 . . yes
N2 Fe1 N2 180.00 . . 2_666 yes
N2 Fe1 N3 84.66 . . 2_666 yes
N1 Fe1 N3 89.84 2_666 . . yes
N2 Fe1 N3 84.66 2_666 . . yes
N3 Fe1 N3 180.00 . . 2_666 yes
N1 Fe1 N2 90.06 2_666 . 2_666 yes
N1 Fe1 N3 90.16 2_666 . 2_666 yes
N2 Fe1 N3 95.34 2_666 . 2_666 yes
Fe1 N1 C1 169.02 . . . yes
Fe1 N2 C2 120.82 . . . yes
Fe1 N2 C6 117.48 . . . yes
C2 N2 C6 117.50 . . . yes
Fe1 N3 C8 119.26 . . . yes
Fe1 N3 C12 123.50 . . . yes
C8 N3 C12 117.12 . . . yes
S1 C1 N1 179.11 . . . yes
N2 C2 C3 122.91 . . . yes
C2 C3 C4 119.50 . . . no
C3 C4 C5 117.41 . . . no
C3 C4 C7 120.74 . . . no
C5 C4 C7 121.84 . . . no
C4 C5 C6 119.82 . . . no
N2 C6 C5 122.56 . . . yes
C4 C7 C7 110.21 . . 2_576 no
N3 C8 C9 123.68 . . . yes
C8 C9 C10 119.12 . . . no
C9 C10 C11 117.14 . . . no
C9 C10 C13 121.20 . . . no
C11 C10 C13 121.65 . . . no
C10 C11 C12 119.70 . . . no
N3 C12 C11 123.19 . . . yes
C10 C13 C13 110.09 . . 2_657 no
N2 C2 H1 119.00 . . . no
C3 C2 H1 118.00 . . . no
C2 C3 H2 118.00 . . . no
C4 C3 H2 122.00 . . . no
C4 C5 H3 118.00 . . . no
C6 C5 H3 122.00 . . . no
N2 C6 H4 115.00 . . . no
C5 C6 H4 122.00 . . . no
C4 C7 H5 107.00 . . . no
C4 C7 H6 106.00 . . . no
H5 C7 H6 112.00 . . . no
C7 C7 H5 114.00 2_576 . . no
C7 C7 H6 108.00 2_576 . . no
N3 C8 H7 115.00 . . . no
C9 C8 H7 122.00 . . . no
C8 C9 H8 117.00 . . . no
C10 C9 H8 123.00 . . . no
C10 C11 H9 124.00 . . . no
C12 C11 H9 116.00 . . . no
N3 C12 H10 117.00 . . . no
C11 C12 H10 120.00 . . . no
C10 C13 H11 110.00 . . . no
C10 C13 H12 108.00 . . . no
H11 C13 H12 109.00 . . . no
C13 C13 H11 107.00 2_657 . . no
C13 C13 H12 112.00 2_657 . . no
O1 C14 C14 111.82 . . 2_767 yes

loop_
_geom_bond_atom_site_label_1
_geom_bond_atom_site_label_2
_geom_bond_distance
_geom_bond_site_symmetry_1
_geom_bond_site_symmetry_2
_geom_bond_publ_flag
Fe1 N1 2.1096 . . yes
Fe1 N2 2.2623 . . yes
Fe1 N3 2.2527 . . yes
Fe1 N1 2.1096 . 2_666 yes
Fe1 N2 2.2623 . 2_666 yes
Fe1 N3 2.2527 . 2_666 yes
S1 C1 1.6385 . . yes
O1 C14 1.2611 . . yes
N1 C1 1.1548 . . yes
N2 C6 1.3464 . . yes
N2 C2 1.3525 . . yes
N3 C8 1.3467 . . yes
N3 C12 1.3386 . . yes
C2 C3 1.3966 . . no
C3 C4 1.3982 . . no
C4 C7 1.5163 . . no
C4 C5 1.3911 . . no
C5 C6 1.4040 . . no
C7 C7 1.5437 . 2_576 no
C8 C9 1.3935 . . no
C9 C10 1.4002 . . no
C10 C11 1.3991 . . no
C10 C13 1.5220 . . no
C11 C12 1.3966 . . no
C13 C13 1.5276 . 2_657 no
C2 H1 1.0100 . . no
C3 H2 1.0200 . . no
C5 H3 1.0300 . . no
C6 H4 1.0100 . . no
C7 H5 1.0100 . . no
C7 H6 1.1100 . . no
C8 H7 1.0200 . . no
C9 H8 1.0200 . . no
C11 H9 0.9600 . . no
C12 H10 0.9800 . . no
C13 H11 1.0400 . . no
C13 H12 1.0200 . . no
C14 C14 1.5883 . 2_767 no
